data_7231475
loop_
_publ_author_name
'Escudero-Ad\'an, Eduardo C'
'Bauz\'a, Antonio'
'Lecomte, Claude'
'Frontera, Antonio'
'Ballester, Pablo'

_publ_section_title
;
 Boron triel bonding: a weak electrostatic interaction lacking
 electron-density descriptors.
;
_journal_issue 37
_journal_name_full 'Physical chemistry chemical physics : PCCP'
_journal_page_first 24192
_journal_page_last 24200
_journal_paper_doi 10.1039/c8cp04401e
_journal_volume 20
_journal_year 2018
_chemical_formula_sum 'C6 H4 N2 O4'
_chemical_formula_weight 168.11
_space_group_crystal_system monoclinic
_space_group_IT_number 14
_space_group_name_Hall '-P 2yn'
_space_group_name_H-M_alt 'P 1 21/n 1'
_symmetry_space_group_name_Hall '-P 2yn'
_symmetry_space_group_name_H-M 'P 1 21/n 1'
_atom_sites_solution_hydrogens difmap
_audit_creation_method SHELXL-2014/7
_audit_update_record
;
2018-06-05 deposited with the CCDC.
2018-08-30 downloaded from the CCDC.
;
_cell_angle_alpha 90
_cell_angle_beta 92.0201(5)
_cell_angle_gamma 90
_cell_formula_units_Z 2
_cell_length_a 5.66357(3)
_cell_length_b 5.37326(3)
_cell_length_c 10.91612(7)
_cell_measurement_reflns_used 53740
_cell_measurement_temperature 90(2)
_cell_measurement_theta_max 65.1240
_cell_measurement_theta_min 3.5890
_cell_volume 331.991(3)
_computing_cell_refinement 'CrysAlisPro 1.171.39.12b (Rigaku OD, 2015)'
_computing_data_collection 'CrystalClear-SM Expert 2.1 b29 (Rigaku, 2013)'
_computing_data_reduction 'CrysAlisPro 1.171.39.12b (Rigaku OD, 2015)'
_computing_molecular_graphics 'SHELXL-2014 (Sheldrick, 2014)'
_computing_publication_material 'SHELXL-2014 (Sheldrick, 2014)'
_computing_structure_refinement 'SHELXL-2014 (Sheldrick, 2014)'
_computing_structure_solution Sir2014
_diffrn_ambient_temperature 90(2)
_diffrn_detector_area_resol_mean 5.8140
_diffrn_detector_type 'PILATUS 200K'
_diffrn_measured_fraction_theta_full 1.000
_diffrn_measured_fraction_theta_max 1.000
_diffrn_measurement_device_type '1/4chi goniometer'
_diffrn_measurement_method
;
 Fullsphere data collection, phi and omega scans
;
_diffrn_measurement_specimen_support 'magnetic support with MicroMount'
_diffrn_radiation_monochromator 'Confocal Max Flux optic'
_diffrn_radiation_type MoK\a
_diffrn_radiation_wavelength 0.7107
_diffrn_reflns_av_R_equivalents 0.0251
_diffrn_reflns_av_unetI/netI 0.0056
_diffrn_reflns_Laue_measured_fraction_full 1.000
_diffrn_reflns_Laue_measured_fraction_max 1.000
_diffrn_reflns_limit_h_max 13
_diffrn_reflns_limit_h_min -13
_diffrn_reflns_limit_k_max 11
_diffrn_reflns_limit_k_min -12
_diffrn_reflns_limit_l_max 25
_diffrn_reflns_limit_l_min -25
_diffrn_reflns_number 69397
_diffrn_reflns_point_group_measured_fraction_full 1.000
_diffrn_reflns_point_group_measured_fraction_max 1.000
_diffrn_reflns_theta_full 25.242
_diffrn_reflns_theta_max 55.161
_diffrn_reflns_theta_min 3.735
_diffrn_source 'Microfocus rotating anode X-ray tube'
_diffrn_source_current 24
_diffrn_source_power 50
_diffrn_source_size '0.2 mm x 0.2 mm fine focus'
_diffrn_source_type 'Rigaku MicroMax-007HF'
_exptl_absorpt_coefficient_mu 0.145
_exptl_absorpt_correction_T_max 0.986
_exptl_absorpt_correction_T_min 0.758
_exptl_absorpt_correction_type multi-scan
_exptl_crystal_colour orange
_exptl_crystal_density_diffrn 1.682
_exptl_crystal_description block
_exptl_crystal_F_000 172
_exptl_crystal_size_max 0.35
_exptl_crystal_size_mid 0.30
_exptl_crystal_size_min 0.20
_refine_diff_density_max 0.607
_refine_diff_density_min -0.481
_refine_diff_density_rms 0.064
_refine_ls_extinction_method none
_refine_ls_goodness_of_fit_ref 1.139
_refine_ls_hydrogen_treatment refall
_refine_ls_matrix_type full
_refine_ls_number_parameters 63
_refine_ls_number_reflns 4276
_refine_ls_number_restraints 0
_refine_ls_restrained_S_all 1.139
_refine_ls_R_factor_all 0.0296
_refine_ls_R_factor_gt 0.0288
_refine_ls_shift/su_max 0.001
_refine_ls_shift/su_mean 0.000
_refine_ls_structure_factor_coef Fsqd
_refine_ls_weighting_details 'w=1/[\s^2^(Fo^2^)+(0.0634P)^2^+0.0129P] where P=(Fo^2^+2Fc^2^)/3'
_refine_ls_weighting_scheme calc
_refine_ls_wR_factor_gt 0.1033
_refine_ls_wR_factor_ref 0.1041
_reflns_Friedel_coverage 0.000
_reflns_number_gt 4093
_reflns_number_total 4276
_reflns_threshold_expression 'I > 2\s(I)'
_cod_data_source_file c8cp04401e2.cif
_cod_data_source_block 14DNB_BNI_b
_cod_depositor_comments
;
The following automatic conversions were performed:

'_exptl_absorpt_correction_type' value 'Multi-scan' changed to
'multi-scan' according to
/home/data/users/saulius/crontab/automatic-downloads/rss-feeds/RSC/lib/dictionaries/cif_core.dic
dictionary named 'cif_core.dic' version 2.4.2 from 2011-04-26.

Automatic conversion script
Id: cif_fix_values 4973 2017-02-22 13:04:09Z antanas 

 Adding full bibliography for 7231471--7231476.cif.
;
_cod_database_code 7231475
_shelx_shelxl_version_number 2014/7
_shelx_space_group_comment
;
The symmetry employed for this shelxl refinement is uniquely defined
by the following loop, which should always be used as a source of
symmetry information in preference to the above space-group names.
They are only intended as comments.
;
_shelx_estimated_absorpt_t_min 0.975
_shelx_estimated_absorpt_t_max 0.986

loop_
_space_group_symop_operation_xyz
'x, y, z'
'-x+1/2, y+1/2, -z+1/2'
'-x, -y, -z'
'x-1/2, -y-1/2, z-1/2'

loop_
_atom_site_label
_atom_site_type_symbol
_atom_site_fract_x
_atom_site_fract_y
_atom_site_fract_z
_atom_site_U_iso_or_equiv
_atom_site_adp_type
_atom_site_occupancy
_atom_site_site_symmetry_order
_atom_site_calc_flag
N1 N 0.68916(4) 0.10521(4) 0.14348(2) 0.01343(3) Uani 1 1 d
O1 O 0.56543(4) 0.01495(5) 0.22216(2) 0.01978(4) Uani 1 1 d
O2 O 0.89034(4) 0.03576(5) 0.12331(2) 0.02023(4) Uani 1 1 d
C1 C 0.59036(3) 0.31048(4) 0.06864(2) 0.01159(3) Uani 1 1 d
C2 C 0.37975(4) 0.41777(4) 0.10329(2) 0.01349(4) Uani 1 1 d
C3 C 0.71297(4) 0.38720(4) -0.03290(2) 0.01341(4) Uani 1 1 d
H2 H 0.2997(17) 0.3683(19) 0.1701(9) 0.032(2) Uiso 1 1 d
H3 H 0.8663(15) 0.3059(19) -0.0508(9) 0.038(2) Uiso 1 1 d

loop_
_atom_site_aniso_label
_atom_site_aniso_U_11
_atom_site_aniso_U_22
_atom_site_aniso_U_33
_atom_site_aniso_U_23
_atom_site_aniso_U_13
_atom_site_aniso_U_12
N1 0.01583(7) 0.01128(6) 0.01302(6) -0.00020(4) -0.00169(5) 0.00197(4)
O1 0.02001(8) 0.01810(8) 0.02118(8) 0.00758(6) -0.00001(6) -0.00139(6)
O2 0.02105(8) 0.02133(8) 0.01834(7) 0.00134(6) 0.00112(6) 0.01122(6)
C1 0.01181(6) 0.01123(6) 0.01168(6) -0.00011(4) -0.00037(4) 0.00144(4)
C2 0.01263(6) 0.01489(7) 0.01306(7) 0.00160(5) 0.00192(5) 0.00212(5)
C3 0.01209(6) 0.01478(7) 0.01344(7) 0.00061(5) 0.00151(5) 0.00325(5)

loop_
_atom_type_symbol
_atom_type_description
_atom_type_scat_dispersion_real
_atom_type_scat_dispersion_imag
_atom_type_scat_source
C C 0.0033 0.0016 'International Tables Vol C Tables 4.2.6.8 and 6.1.1.4'
H H 0.0000 0.0000 'International Tables Vol C Tables 4.2.6.8 and 6.1.1.4'
N N 0.0061 0.0033 'International Tables Vol C Tables 4.2.6.8 and 6.1.1.4'
O O 0.0106 0.0060 'International Tables Vol C Tables 4.2.6.8 and 6.1.1.4'

loop_
_geom_angle_atom_site_label_1
_geom_angle_atom_site_label_2
_geom_angle_atom_site_label_3
_geom_angle
_geom_angle_site_symmetry_3
O2 N1 O1 124.23(2) .
O2 N1 C1 117.77(2) .
O1 N1 C1 118.00(2) .
C2 C1 C3 123.469(19) .
C2 C1 N1 118.246(19) .
C3 C1 N1 118.285(18) .
C1 C2 C3 118.234(19) 3_665
C1 C3 C2 118.296(19) 3_665

loop_
_geom_bond_atom_site_label_1
_geom_bond_atom_site_label_2
_geom_bond_distance
_geom_bond_site_symmetry_2
N1 O2 1.2262(3) .
N1 O1 1.2273(3) .
N1 C1 1.4714(3) .
C1 C2 1.3893(3) .
C1 C3 1.3910(3) .
C2 C3 1.3914(3) 3_665
C3 C2 1.3914(3) 3_665

loop_
_geom_torsion_atom_site_label_1
_geom_torsion_atom_site_label_2
_geom_torsion_atom_site_label_3
_geom_torsion_atom_site_label_4
_geom_torsion
_geom_torsion_site_symmetry_4
O2 N1 C1 C2 -169.66(2) .
O1 N1 C1 C2 10.17(3) .
O2 N1 C1 C3 10.20(3) .
O1 N1 C1 C3 -169.96(2) .
C3 C1 C2 C3 -0.21(4) 3_665
N1 C1 C2 C3 179.651(19) 3_665
C2 C1 C3 C2 0.21(4) 3_665
N1 C1 C3 C2 -179.650(19) 3_665
